data_4306982
loop_
_publ_author_name
'Rolf W. Saalfrank'
'Andreas Scheurer'
'Raju Prakash'
'Frank W. Heinemann'
'Takayuki Nakajima'
'Frank Hampel'
'Roland Leppin'
'Bernd Pilawa'
'Holger Rupp'
'Paul M\"uller'

_publ_contact_author
;                                                                               
        Prof. Dr. R. W. SAALFRANK       
        Institut f\"ur Organische Chemie
        Universit\"at Erlangen-N\"urnberg                   
        Henkestr. 42                                     
        D-91054 Erlangen                               
        Bundesrepublik Deutschland                             
;
_publ_contact_author_email SAALFRANK@CHEMIE.UNI-ERLANGEN.DE
_publ_contact_author_fax '049 9131 852-1165'
_publ_contact_author_phone '049 9131 852-2554'
_publ_section_title
;
Synthesis, Redox, and Magnetic Properties of a Neutral, Mixed-Valent
Heptanuclear Manganese Wheel with S= 27/2 High-Spin Ground State,
;
_journal_name_full 'Inorganic Chemistry'
_journal_page_first 1586
_journal_page_last 1592
_journal_paper_doi 10.1021/ic0614059
_journal_volume 46
_journal_year 2007
_chemical_formula_moiety 'C48 H102 Cl6 Mn7 N6 O12, 3(C4 H8 O)'
_chemical_formula_sum 'C60 H126 Cl6 Mn7 N6 O15'
_chemical_formula_weight 1768.95
_chemical_name_systematic
; 
 ? 
;
_space_group_IT_number 2
_symmetry_cell_setting triclinic
_symmetry_space_group_name_Hall '-P 1'
_symmetry_space_group_name_H-M 'P -1'
_atom_sites_solution_hydrogens geom
_atom_sites_solution_primary direct
_atom_sites_solution_secondary difmap
_audit_creation_method SHELXL-97
_cell_angle_alpha 70.160(7)
_cell_angle_beta 81.607(4)
_cell_angle_gamma 89.674(6)
_cell_formula_units_Z 1
_cell_length_a 11.531(1)
_cell_length_b 13.297(2)
_cell_length_c 13.464(2)
_cell_measurement_reflns_used 140
_cell_measurement_temperature 100(2)
_cell_measurement_theta_max 20.00
_cell_measurement_theta_min 6.00
_cell_volume 1918.9(4)
_computing_cell_refinement 'EVALCCD (Bruker-Nonius, 2002)'
_computing_data_collection 'COLLECT (Bruker-Nonius, 2002)'
_computing_data_reduction 'EVALCCD (Bruker-Nonius, 2002)'
_computing_molecular_graphics 'SHELXTL 6.12 (Bruker AXS, 2002)'
_computing_publication_material 'SHELXTL 6.12 (Bruker AXS, 2002)'
_computing_structure_refinement 'SHELXTL 6.12 (Bruker AXS, 2002)'
_computing_structure_solution 'SHELXTL 6.12 (Bruker AXS, 2002)'
_diffrn_ambient_temperature 100(2)
_diffrn_detector_area_resol_mean 9
_diffrn_measured_fraction_theta_full 0.999
_diffrn_measured_fraction_theta_max 0.999
_diffrn_measurement_device_type 'Nonius KappaCCD'
_diffrn_measurement_method
;
 \w-rotations with 2.00 \% and 144 sec per frame
;
_diffrn_radiation_monochromator graphite
_diffrn_radiation_source 'fine-focus sealed tube'
_diffrn_radiation_type MoK\a
_diffrn_radiation_wavelength 0.71073
_diffrn_reflns_av_R_equivalents 0.0427
_diffrn_reflns_av_sigmaI/netI 0.0344
_diffrn_reflns_limit_h_max 15
_diffrn_reflns_limit_h_min -15
_diffrn_reflns_limit_k_max 17
_diffrn_reflns_limit_k_min -17
_diffrn_reflns_limit_l_max 17
_diffrn_reflns_limit_l_min -17
_diffrn_reflns_number 52554
_diffrn_reflns_theta_full 28.00
_diffrn_reflns_theta_max 28.00
_diffrn_reflns_theta_min 3.03
_exptl_absorpt_coefficient_mu 1.385
_exptl_absorpt_correction_T_max 1.000
_exptl_absorpt_correction_T_min 0.830
_exptl_absorpt_correction_type multi-scan
_exptl_absorpt_process_details 'SADABS, Bruker-Nonius, 2002'
_exptl_crystal_colour brown
_exptl_crystal_density_diffrn 1.531
_exptl_crystal_density_method 'not measured'
_exptl_crystal_description irregular
_exptl_crystal_F_000 925
_exptl_crystal_size_max 0.28
_exptl_crystal_size_mid 0.19
_exptl_crystal_size_min 0.12
_refine_diff_density_max 0.467
_refine_diff_density_min -0.415
_refine_diff_density_rms 0.075
_refine_ls_extinction_method none
_refine_ls_goodness_of_fit_ref 1.057
_refine_ls_hydrogen_treatment constr
_refine_ls_matrix_type full
_refine_ls_number_parameters 508
_refine_ls_number_reflns 9252
_refine_ls_number_restraints 0
_refine_ls_restrained_S_all 1.057
_refine_ls_R_factor_all 0.0567
_refine_ls_R_factor_gt 0.0301
_refine_ls_shift/su_max 0.001
_refine_ls_shift/su_mean 0.000
_refine_ls_structure_factor_coef Fsqd
_refine_ls_weighting_details 'calc w=1/[\s^2^(Fo^2^)+(0.0374P)^2^+1.0209P] where P=(Fo^2^+2Fc^2^)/3'
_refine_ls_weighting_scheme calc
_refine_ls_wR_factor_gt 0.0721
_refine_ls_wR_factor_ref 0.0818
_reflns_number_gt 6780
_reflns_number_total 9252
_reflns_threshold_expression >2sigma(I)
_cod_data_source_file ic0614059si20060727_103444.cif
_cod_data_source_block rs0414
_cod_database_code 4306982

loop_
_symmetry_equiv_pos_as_xyz
'x, y, z'
'-x, -y, -z'

loop_
_atom_site_label
_atom_site_type_symbol
_atom_site_fract_x
_atom_site_fract_y
_atom_site_fract_z
_atom_site_U_iso_or_equiv
_atom_site_adp_type
_atom_site_occupancy
_atom_site_symmetry_multiplicity
_atom_site_calc_flag
_atom_site_refinement_flags
_atom_site_disorder_assembly
_atom_site_disorder_group
Mn1 Mn 0.66826(3) 0.30170(2) 0.03374(3) 0.01818(8) Uani 1 1 d . . .
Mn2 Mn 0.68485(3) 0.45313(2) 0.18039(3) 0.01776(8) Uani 1 1 d . . .
Mn3 Mn 0.51394(3) 0.66129(2) 0.13802(3) 0.01751(8) Uani 1 1 d . . .
Mn4 Mn 0.5000 0.5000 0.0000 0.01594(10) Uani 1 2 d S . .
Cl1 Cl 0.71518(5) 0.13383(4) 0.16159(5) 0.02655(13) Uani 1 1 d . . .
Cl2 Cl 0.86494(5) 0.48924(4) 0.23393(4) 0.02436(12) Uani 1 1 d . . .
Cl3 Cl 0.42177(5) 0.73678(4) 0.25618(5) 0.02464(12) Uani 1 1 d . . .
O1 O 0.61553(12) 0.43521(11) -0.10311(12) 0.0202(3) Uani 1 1 d . . .
O2 O 0.77261(12) 0.39092(11) 0.06363(13) 0.0228(3) Uani 1 1 d . . .
O3 O 0.55514(12) 0.35822(10) 0.12561(11) 0.0184(3) Uani 1 1 d . . .
O4 O 0.57190(13) 0.55357(11) 0.24640(12) 0.0228(3) Uani 1 1 d . . .
O5 O 0.45167(12) 0.76224(11) 0.01757(12) 0.0197(3) Uani 1 1 d . . .
O6 O 0.62553(12) 0.59242(10) 0.04965(11) 0.0176(3) Uani 1 1 d . . .
N1 N 0.81207(15) 0.29982(14) -0.08340(16) 0.0253(4) Uani 1 1 d . B .
N2 N 0.58757(17) 0.33926(14) 0.33708(15) 0.0245(4) Uani 1 1 d . . .
N3 N 0.66574(15) 0.79337(13) 0.06768(14) 0.0186(4) Uani 1 1 d . . .
C1 C 0.72524(18) 0.47903(17) -0.16804(18) 0.0225(5) Uani 1 1 d . . .
H1A H 0.7659 0.5208 -0.1337 0.027 Uiso 1 1 calc R . .
H1B H 0.7109 0.5283 -0.2385 0.027 Uiso 1 1 calc R . .
C2 C 0.80369(19) 0.39075(17) -0.18376(19) 0.0257(5) Uani 1 1 d . . .
H2A H 0.7730 0.3625 -0.2346 0.031 Uiso 1 1 calc R . .
H2B H 0.8835 0.4225 -0.2165 0.031 Uiso 1 1 calc R . .
C3 C 0.91463(18) 0.31301(18) -0.0324(2) 0.0274(5) Uani 1 1 d . . .
H3A H 0.9866 0.3314 -0.0862 0.033 Uiso 1 1 calc R . .
H3B H 0.9261 0.2451 0.0247 0.033 Uiso 1 1 calc R . .
C4 C 0.89279(19) 0.40111(18) 0.0146(2) 0.0275(5) Uani 1 1 d . . .
H4A H 0.9450 0.3949 0.0684 0.033 Uiso 1 1 calc R . .
H4B H 0.9093 0.4719 -0.0423 0.033 Uiso 1 1 calc R . .
C5 C 0.81820(19) 0.19538(18) -0.1041(2) 0.0308(6) Uani 1 1 d . . .
H5A H 0.7400 0.1751 -0.1154 0.037 Uiso 1 1 calc R A 1
H5B H 0.8395 0.1387 -0.0407 0.037 Uiso 1 1 calc R A 1
C6 C 0.9141(5) 0.2032(4) -0.2082(5) 0.0208(12) Uani 0.476(5) 1 d P B 1
H6A H 0.8843 0.2429 -0.2754 0.025 Uiso 0.476(5) 1 calc PR B 1
H6B H 0.9891 0.2380 -0.2068 0.025 Uiso 0.476(5) 1 calc PR B 1
C6' C 0.9350(4) 0.1749(4) -0.1590(5) 0.0194(11) Uani 0.524(5) 1 d P B 2
H6'A H 0.9932 0.1631 -0.1093 0.023 Uiso 0.524(5) 1 calc PR B 2
H6'B H 0.9623 0.2391 -0.2220 0.023 Uiso 0.524(5) 1 calc PR B 2
C7 C 0.9289(2) 0.0783(2) -0.1949(3) 0.0418(7) Uani 1 1 d . . .
H7A H 0.8494 0.0466 -0.1878 0.050 Uiso 0.476(5) 1 calc PR B 1
H7B H 0.9729 0.0762 -0.2630 0.050 Uiso 0.476(5) 1 calc PR B 1
H7C H 1.0065 0.0729 -0.2313 0.050 Uiso 0.524(5) 1 d PR B 2
H7D H 0.9151 0.0158 -0.1305 0.050 Uiso 0.524(5) 1 d PR B 2
C8 C 0.9796(4) 0.0140(4) -0.1176(4) 0.0300(13) Uani 0.476(5) 1 d P B 1
H8A H 0.9947 -0.0534 -0.1305 0.045 Uiso 0.476(5) 1 calc PR B 1
H8B H 0.9280 -0.0003 -0.0492 0.045 Uiso 0.476(5) 1 calc PR B 1
H8C H 1.0540 0.0479 -0.1153 0.045 Uiso 0.476(5) 1 calc PR B 1
C8' C 0.8492(4) 0.0688(4) -0.2600(4) 0.0275(12) Uani 0.524(5) 1 d P B 2
H8'A H 0.8426 -0.0058 -0.2565 0.041 Uiso 0.524(5) 1 calc PR B 2
H8'B H 0.8766 0.1147 -0.3339 0.041 Uiso 0.524(5) 1 calc PR B 2
H8'C H 0.7722 0.0909 -0.2354 0.041 Uiso 0.524(5) 1 calc PR B 2
C9 C 0.48234(19) 0.28231(16) 0.21499(18) 0.0231(5) Uani 1 1 d . . .
H9A H 0.5164 0.2110 0.2316 0.028 Uiso 1 1 calc R . .
H9B H 0.4032 0.2764 0.1966 0.028 Uiso 1 1 calc R . .
C10 C 0.4727(2) 0.31702(17) 0.31191(19) 0.0283(5) Uani 1 1 d . . .
H10A H 0.4269 0.3822 0.2990 0.034 Uiso 1 1 calc R . .
H10B H 0.4293 0.2600 0.3743 0.034 Uiso 1 1 calc R . .
C11 C 0.5786(2) 0.40501(18) 0.40740(18) 0.0334(6) Uani 1 1 d . . .
H11A H 0.6578 0.4173 0.4225 0.040 Uiso 1 1 calc R . .
H11B H 0.5291 0.3652 0.4762 0.040 Uiso 1 1 calc R . .
C12 C 0.5261(2) 0.51269(18) 0.35713(18) 0.0319(6) Uani 1 1 d . . .
H12A H 0.4396 0.5037 0.3669 0.038 Uiso 1 1 calc R . .
H12B H 0.5463 0.5634 0.3921 0.038 Uiso 1 1 calc R . .
C13 C 0.6526(2) 0.24143(17) 0.38332(18) 0.0257(5) Uani 1 1 d . . .
H13A H 0.7320 0.2640 0.3897 0.031 Uiso 1 1 calc R . .
H13B H 0.6622 0.2020 0.3323 0.031 Uiso 1 1 calc R . .
C14 C 0.5963(2) 0.16406(17) 0.49260(18) 0.0294(5) Uani 1 1 d . . .
H14A H 0.5891 0.2015 0.5452 0.035 Uiso 1 1 calc R . .
H14B H 0.5164 0.1413 0.4877 0.035 Uiso 1 1 calc R . .
C15 C 0.6670(3) 0.06678(19) 0.5309(2) 0.0361(6) Uani 1 1 d . . .
H15A H 0.7475 0.0897 0.5341 0.043 Uiso 1 1 calc R . .
H15B H 0.6728 0.0285 0.4789 0.043 Uiso 1 1 calc R . .
C16 C 0.6126(3) -0.0096(2) 0.6410(2) 0.0491(8) Uani 1 1 d . . .
H16A H 0.6615 -0.0714 0.6631 0.074 Uiso 1 1 calc R . .
H16B H 0.5337 -0.0339 0.6377 0.074 Uiso 1 1 calc R . .
H16C H 0.6077 0.0277 0.6929 0.074 Uiso 1 1 calc R . .
C17 C 0.49503(18) 0.87115(15) -0.01410(19) 0.0209(5) Uani 1 1 d . . .
H17A H 0.4662 0.9020 0.0418 0.025 Uiso 1 1 calc R . .
H17B H 0.4680 0.9147 -0.0815 0.025 Uiso 1 1 calc R . .
C18 C 0.62759(17) 0.87035(15) -0.02959(18) 0.0199(4) Uani 1 1 d . . .
H18A H 0.6563 0.8493 -0.0923 0.024 Uiso 1 1 calc R . .
H18B H 0.6611 0.9429 -0.0429 0.024 Uiso 1 1 calc R . .
C19 C 0.76579(18) 0.73303(16) 0.03966(18) 0.0205(4) Uani 1 1 d . . .
H19A H 0.7977 0.6915 0.1052 0.025 Uiso 1 1 calc R . .
H19B H 0.8287 0.7837 -0.0093 0.025 Uiso 1 1 calc R . .
C20 C 0.72766(18) 0.65747(15) -0.01368(18) 0.0203(4) Uani 1 1 d . . .
H20A H 0.7095 0.6994 -0.0854 0.024 Uiso 1 1 calc R . .
H20B H 0.7925 0.6107 -0.0227 0.024 Uiso 1 1 calc R . .
C21 C 0.69350(18) 0.85213(16) 0.13819(18) 0.0203(4) Uani 1 1 d . . .
H21A H 0.6246 0.8931 0.1517 0.024 Uiso 1 1 calc R . .
H21B H 0.7595 0.9045 0.0994 0.024 Uiso 1 1 calc R . .
C22 C 0.72559(19) 0.78365(17) 0.24442(18) 0.0236(5) Uani 1 1 d . . .
H22A H 0.8059 0.7586 0.2336 0.028 Uiso 1 1 calc R . .
H22B H 0.6707 0.7200 0.2764 0.028 Uiso 1 1 calc R . .
C23 C 0.7199(2) 0.84729(18) 0.32024(19) 0.0274(5) Uani 1 1 d . . .
H23A H 0.7699 0.9138 0.2852 0.033 Uiso 1 1 calc R . .
H23B H 0.6382 0.8680 0.3343 0.033 Uiso 1 1 calc R . .
C24 C 0.7595(2) 0.7856(2) 0.4252(2) 0.0384(6) Uani 1 1 d . . .
H24A H 0.7488 0.8281 0.4725 0.058 Uiso 1 1 calc R . .
H24B H 0.8426 0.7707 0.4125 0.058 Uiso 1 1 calc R . .
H24C H 0.7129 0.7180 0.4588 0.058 Uiso 1 1 calc R . .
O30 O 0.1006(5) 0.2334(4) 0.2285(4) 0.0431(14) Uani 0.527(6) 1 d P C 1
C31 C 0.0958(7) 0.2500(6) 0.3259(6) 0.0436(19) Uani 0.527(6) 1 d P C 1
H31A H 0.0557 0.3166 0.3237 0.052 Uiso 0.527(6) 1 calc PR C 1
H31B H 0.1758 0.2557 0.3425 0.052 Uiso 0.527(6) 1 calc PR C 1
C32 C 0.0274(6) 0.1537(6) 0.4088(5) 0.0450(17) Uani 0.527(6) 1 d P C 1
H32A H -0.0213 0.1744 0.4651 0.054 Uiso 0.527(6) 1 calc PR C 1
H32B H 0.0808 0.0982 0.4425 0.054 Uiso 0.527(6) 1 calc PR C 1
C33 C -0.0495(5) 0.1134(5) 0.3456(5) 0.0269(13) Uani 0.527(6) 1 d P C 1
H33A H -0.0341 0.0383 0.3520 0.032 Uiso 0.527(6) 1 calc PR C 1
H33B H -0.1339 0.1186 0.3700 0.032 Uiso 0.527(6) 1 calc PR C 1
C34 C -0.0122(4) 0.1891(4) 0.2311(4) 0.0341(13) Uani 0.527(6) 1 d P C 1
H34A H -0.0084 0.1495 0.1804 0.041 Uiso 0.527(6) 1 calc PR C 1
H34B H -0.0687 0.2463 0.2116 0.041 Uiso 0.527(6) 1 calc PR C 1
O31 O 0.1722(4) 0.2406(3) 0.2772(3) 0.0386(14) Uani 0.473(6) 1 d P C 2
C35 C 0.1046(6) 0.2904(5) 0.3420(5) 0.0258(14) Uani 0.473(6) 1 d P C 2
H35A H 0.0715 0.3562 0.2972 0.031 Uiso 0.473(6) 1 calc PR C 2
H35B H 0.1536 0.3098 0.3879 0.031 Uiso 0.473(6) 1 calc PR C 2
C36 C 0.0075(6) 0.2103(7) 0.4095(6) 0.0403(17) Uani 0.473(6) 1 d P C 2
H36A H -0.0667 0.2461 0.4193 0.048 Uiso 0.473(6) 1 calc PR C 2
H36B H 0.0286 0.1698 0.4805 0.048 Uiso 0.473(6) 1 calc PR C 2
C37 C -0.0033(9) 0.1373(9) 0.3450(8) 0.075(4) Uani 0.473(6) 1 d P C 2
H37A H 0.0061 0.0617 0.3882 0.090 Uiso 0.473(6) 1 calc PR C 2
H37B H -0.0805 0.1432 0.3200 0.090 Uiso 0.473(6) 1 calc PR C 2
C38 C 0.0925(8) 0.1757(8) 0.2539(7) 0.049(2) Uani 0.473(6) 1 d P C 2
H38A H 0.1327 0.1141 0.2414 0.058 Uiso 0.473(6) 1 calc PR C 2
H38B H 0.0605 0.2172 0.1885 0.058 Uiso 0.473(6) 1 calc PR C 2
O40 O 0.0303(4) 0.6534(3) 0.4291(3) 0.0482(10) Uani 0.50 1 d P . .
C41 C 0.1408(5) 0.6295(4) 0.4684(4) 0.0382(12) Uani 0.50 1 d P . .
C42 C 0.1555(4) 0.5114(4) 0.4837(4) 0.0328(11) Uani 0.50 1 d P . .
C43 C 0.0381(3) 0.4516(3) 0.5180(3) 0.0709(11) Uani 1 1 d . . .

loop_
_atom_site_aniso_label
_atom_site_aniso_U_11
_atom_site_aniso_U_22
_atom_site_aniso_U_33
_atom_site_aniso_U_23
_atom_site_aniso_U_13
_atom_site_aniso_U_12
Mn1 0.01130(15) 0.01253(15) 0.03187(19) -0.01218(13) 0.00430(13) -0.00096(11)
Mn2 0.01904(17) 0.01074(14) 0.02072(17) -0.00507(12) 0.00501(13) -0.00001(12)
Mn3 0.01474(16) 0.01085(14) 0.02589(18) -0.00862(13) 0.00593(12) -0.00095(11)
Mn4 0.0154(2) 0.00920(19) 0.0210(2) -0.00602(17) 0.00618(17) -0.00084(16)
Cl1 0.0203(3) 0.0157(2) 0.0444(3) -0.0123(2) -0.0025(2) 0.0039(2)
Cl2 0.0258(3) 0.0220(3) 0.0231(3) -0.0057(2) -0.0016(2) 0.0007(2)
Cl3 0.0181(3) 0.0235(3) 0.0370(3) -0.0199(2) 0.0045(2) 0.0001(2)
O1 0.0152(7) 0.0142(7) 0.0301(8) -0.0118(6) 0.0109(6) -0.0041(6)
O2 0.0132(7) 0.0186(7) 0.0389(9) -0.0170(7) 0.0064(6) -0.0037(6)
O3 0.0160(7) 0.0101(6) 0.0249(8) -0.0043(6) 0.0059(6) -0.0018(5)
O4 0.0271(8) 0.0153(7) 0.0218(8) -0.0056(6) 0.0075(6) 0.0001(6)
O5 0.0150(7) 0.0102(6) 0.0335(9) -0.0089(6) 0.0010(6) -0.0011(5)
O6 0.0161(7) 0.0102(6) 0.0230(8) -0.0056(6) 0.0078(6) -0.0027(5)
N1 0.0137(9) 0.0200(9) 0.0471(12) -0.0226(9) 0.0069(8) -0.0037(7)
N2 0.0324(11) 0.0152(9) 0.0218(10) -0.0058(7) 0.0081(8) 0.0002(8)
N3 0.0142(9) 0.0121(8) 0.0279(10) -0.0069(7) 0.0016(7) 0.0012(6)
C1 0.0164(10) 0.0196(10) 0.0302(12) -0.0131(9) 0.0117(9) -0.0075(8)
C2 0.0174(11) 0.0252(11) 0.0370(13) -0.0200(10) 0.0117(9) -0.0055(9)
C3 0.0123(10) 0.0258(11) 0.0491(15) -0.0229(11) 0.0043(10) -0.0014(9)
C4 0.0136(11) 0.0256(12) 0.0474(15) -0.0227(11) 0.0073(10) -0.0033(9)
C5 0.0148(11) 0.0250(12) 0.0609(17) -0.0309(12) 0.0079(10) -0.0024(9)
C6 0.018(3) 0.017(3) 0.028(3) -0.013(3) 0.004(2) 0.001(2)
C6' 0.017(2) 0.020(3) 0.022(3) -0.010(2) 0.000(2) 0.0042(18)
C7 0.0204(12) 0.0428(15) 0.079(2) -0.0478(16) 0.0035(13) 0.0034(11)
C8 0.022(3) 0.026(3) 0.044(3) -0.014(2) -0.011(2) 0.016(2)
C8' 0.025(2) 0.032(2) 0.032(3) -0.020(2) -0.0039(19) 0.0076(19)
C9 0.0171(11) 0.0133(10) 0.0319(12) -0.0029(9) 0.0071(9) -0.0030(8)
C10 0.0258(12) 0.0172(10) 0.0328(13) -0.0048(9) 0.0145(10) -0.0013(9)
C11 0.0544(17) 0.0173(11) 0.0227(12) -0.0071(9) 0.0132(11) -0.0011(11)
C12 0.0454(15) 0.0190(11) 0.0245(12) -0.0078(9) 0.0170(11) -0.0009(10)
C13 0.0343(13) 0.0152(10) 0.0222(11) -0.0041(9) 0.0072(10) -0.0007(9)
C14 0.0438(15) 0.0180(11) 0.0205(12) -0.0043(9) 0.0080(10) -0.0041(10)
C15 0.0511(17) 0.0217(12) 0.0268(13) -0.0008(10) 0.0030(12) -0.0046(11)
C16 0.070(2) 0.0242(13) 0.0361(16) 0.0061(11) 0.0047(14) -0.0079(13)
C17 0.0159(10) 0.0090(9) 0.0369(13) -0.0086(9) 0.0006(9) -0.0012(8)
C18 0.0163(10) 0.0113(9) 0.0302(12) -0.0066(8) 0.0015(9) -0.0020(8)
C19 0.0132(10) 0.0130(9) 0.0320(12) -0.0065(9) 0.0041(8) 0.0002(8)
C20 0.0158(10) 0.0113(9) 0.0281(12) -0.0047(8) 0.0094(8) -0.0016(8)
C21 0.0154(10) 0.0132(9) 0.0324(12) -0.0096(9) 0.0003(9) 0.0000(8)
C22 0.0162(10) 0.0193(10) 0.0325(13) -0.0069(9) 0.0003(9) 0.0021(8)
C23 0.0248(12) 0.0252(12) 0.0303(13) -0.0071(10) -0.0038(10) 0.0037(9)
C24 0.0342(14) 0.0436(15) 0.0308(14) -0.0052(12) -0.0025(11) 0.0103(12)
O30 0.037(3) 0.054(3) 0.028(2) -0.008(2) 0.0094(18) -0.014(3)
C31 0.054(4) 0.038(4) 0.042(4) -0.016(3) -0.013(3) -0.015(3)
C32 0.047(4) 0.046(4) 0.028(3) 0.003(3) -0.002(3) -0.014(3)
C33 0.024(3) 0.030(3) 0.025(3) -0.009(2) 0.005(2) 0.004(2)
C34 0.038(3) 0.034(3) 0.027(3) -0.007(2) -0.004(2) 0.000(2)
O31 0.023(2) 0.046(3) 0.044(3) -0.020(2) 0.012(2) -0.0040(18)
C35 0.025(3) 0.023(3) 0.027(3) -0.006(2) -0.002(2) 0.000(3)
C36 0.037(4) 0.051(5) 0.029(3) -0.012(4) 0.004(3) -0.007(3)
C37 0.071(7) 0.101(8) 0.061(6) -0.053(5) 0.027(5) -0.059(6)
C38 0.052(5) 0.058(5) 0.045(5) -0.034(5) 0.003(4) -0.009(5)
O40 0.044(2) 0.048(2) 0.047(2) -0.0073(19) -0.0124(19) 0.0107(19)
C41 0.045(3) 0.037(3) 0.032(3) -0.008(2) -0.013(2) 0.009(2)
C42 0.032(3) 0.036(3) 0.030(3) -0.011(2) -0.004(2) 0.002(2)
C43 0.055(2) 0.082(3) 0.071(3) -0.026(2) 0.0064(18) -0.0235(19)

loop_
_atom_type_symbol
_atom_type_description
_atom_type_scat_dispersion_real
_atom_type_scat_dispersion_imag
_atom_type_scat_source
C C 0.0033 0.0016 'International Tables Vol C Tables 4.2.6.8 and 6.1.1.4'
H H 0.0000 0.0000 'International Tables Vol C Tables 4.2.6.8 and 6.1.1.4'
N N 0.0061 0.0033 'International Tables Vol C Tables 4.2.6.8 and 6.1.1.4'
O O 0.0106 0.0060 'International Tables Vol C Tables 4.2.6.8 and 6.1.1.4'
Cl Cl 0.1484 0.1585 'International Tables Vol C Tables 4.2.6.8 and 6.1.1.4'
Mn Mn 0.3368 0.7283 'International Tables Vol C Tables 4.2.6.8 and 6.1.1.4'

loop_
_geom_angle_atom_site_label_1
_geom_angle_atom_site_label_2
_geom_angle_atom_site_label_3
_geom_angle
_geom_angle_site_symmetry_1
_geom_angle_site_symmetry_3
_geom_angle_publ_flag
O2 Mn1 O5 167.58(7) . 2_665 ?
O2 Mn1 O3 81.37(6) . . ?
O5 Mn1 O3 95.04(6) 2_665 . ?
O2 Mn1 N1 82.41(7) . . ?
O5 Mn1 N1 98.03(7) 2_665 . ?
O3 Mn1 N1 159.17(6) . . ?
O2 Mn1 O1 92.98(6) . . ?
O5 Mn1 O1 74.84(6) 2_665 . ?
O3 Mn1 O1 85.50(6) . . ?
N1 Mn1 O1 82.38(7) . . ?
O2 Mn1 Cl1 97.51(5) . . ?
O5 Mn1 Cl1 94.85(5) 2_665 . ?
O3 Mn1 Cl1 101.53(5) . . ?
N1 Mn1 Cl1 93.46(6) . . ?
O1 Mn1 Cl1 168.12(4) . . ?
O2 Mn1 Mn4 84.27(5) . . ?
O5 Mn1 Mn4 85.02(4) 2_665 . ?
O3 Mn1 Mn4 43.19(4) . . ?
N1 Mn1 Mn4 122.03(5) . . ?
O1 Mn1 Mn4 42.39(3) . . ?
Cl1 Mn1 Mn4 144.251(19) . . ?
O2 Mn2 O4 158.81(6) . . ?
O2 Mn2 O6 90.47(6) . . ?
O4 Mn2 O6 68.67(5) . . ?
O2 Mn2 N2 119.79(6) . . ?
O4 Mn2 N2 75.09(6) . . ?
O6 Mn2 N2 132.12(6) . . ?
O2 Mn2 O3 68.64(5) . . ?
O4 Mn2 O3 103.39(6) . . ?
O6 Mn2 O3 82.08(5) . . ?
N2 Mn2 O3 76.92(6) . . ?
O2 Mn2 Cl2 92.95(4) . . ?
O4 Mn2 Cl2 98.91(5) . . ?
O6 Mn2 Cl2 114.15(4) . . ?
N2 Mn2 Cl2 101.25(6) . . ?
O3 Mn2 Cl2 156.20(4) . . ?
O4 Mn3 O5 173.81(6) . . ?
O4 Mn3 O6 79.37(6) . . ?
O5 Mn3 O6 96.16(6) . . ?
O4 Mn3 O1 98.63(6) . 2_665 ?
O5 Mn3 O1 76.35(6) . 2_665 ?
O6 Mn3 O1 81.65(5) . 2_665 ?
O4 Mn3 Cl3 92.16(5) . . ?
O5 Mn3 Cl3 92.88(5) . . ?
O6 Mn3 Cl3 167.86(5) . . ?
O1 Mn3 Cl3 108.44(4) 2_665 . ?
O4 Mn3 N3 104.94(7) . . ?
O5 Mn3 N3 78.23(6) . . ?
O6 Mn3 N3 79.43(6) . . ?
O1 Mn3 N3 146.28(6) 2_665 . ?
Cl3 Mn3 N3 94.56(4) . . ?
O1 Mn4 O1 180.0 . 2_665 ?
O1 Mn4 O6 78.07(5) . 2_665 ?
O1 Mn4 O6 101.93(5) 2_665 2_665 ?
O1 Mn4 O6 101.93(5) . . ?
O1 Mn4 O6 78.07(5) 2_665 . ?
O6 Mn4 O6 180.00(6) 2_665 . ?
O1 Mn4 O3 98.34(5) . 2_665 ?
O1 Mn4 O3 81.66(5) 2_665 2_665 ?
O6 Mn4 O3 85.12(5) 2_665 2_665 ?
O6 Mn4 O3 94.88(5) . 2_665 ?
O1 Mn4 O3 81.66(5) . . ?
O1 Mn4 O3 98.34(5) 2_665 . ?
O6 Mn4 O3 94.88(5) 2_665 . ?
O6 Mn4 O3 85.12(5) . . ?
O3 Mn4 O3 180.00(7) 2_665 . ?
O1 Mn4 Mn1 44.10(4) . . ?
O1 Mn4 Mn1 135.90(4) 2_665 . ?
O6 Mn4 Mn1 87.91(4) 2_665 . ?
O6 Mn4 Mn1 92.09(4) . . ?
O3 Mn4 Mn1 142.36(4) 2_665 . ?
O3 Mn4 Mn1 37.64(4) . . ?
O1 Mn4 Mn1 135.90(4) . 2_665 ?
O1 Mn4 Mn1 44.10(4) 2_665 2_665 ?
O6 Mn4 Mn1 92.09(4) 2_665 2_665 ?
O6 Mn4 Mn1 87.91(4) . 2_665 ?
O3 Mn4 Mn1 37.64(4) 2_665 2_665 ?
O3 Mn4 Mn1 142.36(4) . 2_665 ?
Mn1 Mn4 Mn1 180.0 . 2_665 ?
C1 O1 Mn4 128.97(11) . . ?
C1 O1 Mn3 126.46(12) . 2_665 ?
Mn4 O1 Mn3 98.78(6) . 2_665 ?
C1 O1 Mn1 103.24(12) . . ?
Mn4 O1 Mn1 93.52(6) . . ?
Mn3 O1 Mn1 95.27(5) 2_665 . ?
C4 O2 Mn1 118.82(12) . . ?
C4 O2 Mn2 131.21(13) . . ?
Mn1 O2 Mn2 109.81(7) . . ?
C9 O3 Mn1 117.83(11) . . ?
C9 O3 Mn4 127.93(12) . . ?
Mn1 O3 Mn4 99.17(6) . . ?
C9 O3 Mn2 111.57(13) . . ?
Mn1 O3 Mn2 99.45(6) . . ?
Mn4 O3 Mn2 95.55(5) . . ?
C12 O4 Mn3 128.27(14) . . ?
C12 O4 Mn2 117.94(13) . . ?
Mn3 O4 Mn2 110.69(7) . . ?
C17 O5 Mn3 115.65(13) . . ?
C17 O5 Mn1 130.67(13) . 2_665 ?
Mn3 O5 Mn1 113.54(7) . 2_665 ?
C20 O6 Mn3 115.89(11) . . ?
C20 O6 Mn4 128.47(12) . . ?
Mn3 O6 Mn4 101.27(6) . . ?
C20 O6 Mn2 108.51(12) . . ?
Mn3 O6 Mn2 100.92(6) . . ?
Mn4 O6 Mn2 97.25(5) . . ?
C3 N1 C2 112.86(17) . . ?
C3 N1 C5 109.31(17) . . ?
C2 N1 C5 110.73(19) . . ?
C3 N1 Mn1 102.21(13) . . ?
C2 N1 Mn1 108.64(12) . . ?
C5 N1 Mn1 112.86(13) . . ?
C10 N2 C11 112.15(18) . . ?
C10 N2 C13 113.74(17) . . ?
C11 N2 C13 110.10(18) . . ?
C10 N2 Mn2 104.61(13) . . ?
C11 N2 Mn2 102.63(13) . . ?
C13 N2 Mn2 112.99(13) . . ?
C19 N3 C21 112.15(16) . . ?
C19 N3 C18 111.26(17) . . ?
C21 N3 C18 109.13(15) . . ?
C19 N3 Mn3 102.51(11) . . ?
C21 N3 Mn3 116.62(12) . . ?
C18 N3 Mn3 104.84(12) . . ?
O1 C1 C2 111.22(16) . . ?
N1 C2 C1 114.25(17) . . ?
N1 C3 C4 109.27(17) . . ?
O2 C4 C3 108.30(17) . . ?
N1 C5 C6' 115.5(2) . . ?
N1 C5 C6 111.8(2) . . ?
C6' C5 C6 26.1(2) . . ?
C7 C6 C5 101.9(3) . . ?
C5 C6' C7 112.5(3) . . ?
C8 C7 C8' 137.2(4) . . ?
C8 C7 C6' 95.3(4) . . ?
C8' C7 C6' 122.3(3) . . ?
C8 C7 C6 121.2(4) . . ?
C8' C7 C6 98.8(4) . . ?
C6' C7 C6 26.2(2) . . ?
O3 C9 C10 110.42(17) . . ?
N2 C10 C9 112.86(17) . . ?
N2 C11 C12 112.2(2) . . ?
O4 C12 C11 108.86(17) . . ?
N2 C13 C14 116.11(18) . . ?
C15 C14 C13 111.93(19) . . ?
C14 C15 C16 112.1(2) . . ?
O5 C17 C18 107.14(16) . . ?
N3 C18 C17 109.42(17) . . ?
N3 C19 C20 110.68(17) . . ?
O6 C20 C19 110.65(16) . . ?
N3 C21 C22 115.59(17) . . ?
C21 C22 C23 110.43(17) . . ?
C24 C23 C22 112.9(2) . . ?
C31 O30 C34 105.3(5) . . ?
O30 C31 C32 105.9(5) . . ?
C31 C32 C33 104.1(5) . . ?
C34 C33 C32 102.9(5) . . ?
O30 C34 C33 106.1(4) . . ?
C38 O31 C35 105.7(5) . . ?
O31 C35 C36 106.5(5) . . ?
C35 C36 C37 103.4(6) . . ?
C38 C37 C36 104.4(6) . . ?
O31 C38 C37 108.7(6) . . ?
C41 O40 C43 102.0(4) . 2_566 ?
O40 C41 C42 104.7(4) . . ?
C43 C42 C41 110.3(4) . . ?
O40 C43 C42 148.2(4) 2_566 . ?
O40 C43 C43 114.2(4) 2_566 2_566 ?
C42 C43 C43 97.6(4) . 2_566 ?

loop_
_geom_bond_atom_site_label_1
_geom_bond_atom_site_label_2
_geom_bond_distance
_geom_bond_site_symmetry_2
_geom_bond_publ_flag
Mn1 O2 1.8707(15) . ?
Mn1 O5 1.9502(15) 2_665 ?
Mn1 O3 1.9862(14) . ?
Mn1 N1 2.1215(18) . ?
Mn1 O1 2.2385(16) . ?
Mn1 Cl1 2.4266(7) . ?
Mn1 Mn4 3.2108(5) . ?
Mn2 O2 2.1421(14) . ?
Mn2 O4 2.1720(14) . ?
Mn2 O6 2.2630(15) . ?
Mn2 N2 2.2719(18) . ?
Mn2 O3 2.3129(15) . ?
Mn2 Cl2 2.3970(7) . ?
Mn3 O4 1.8662(16) . ?
Mn3 O5 1.9490(15) . ?
Mn3 O6 2.0467(13) . ?
Mn3 O1 2.1754(15) 2_665 ?
Mn3 Cl3 2.2905(6) . ?
Mn3 N3 2.3382(17) . ?
Mn4 O1 2.1686(13) . ?
Mn4 O1 2.1686(13) 2_665 ?
Mn4 O6 2.2165(14) 2_665 ?
Mn4 O6 2.2165(14) . ?
Mn4 O3 2.2259(14) 2_665 ?
Mn4 O3 2.2259(14) . ?
Mn4 Mn1 3.2108(5) 2_665 ?
O1 C1 1.430(2) . ?
O1 Mn3 2.1754(15) 2_665 ?
O2 C4 1.431(2) . ?
O3 C9 1.436(2) . ?
O4 C12 1.421(3) . ?
O5 C17 1.434(2) . ?
O5 Mn1 1.9502(15) 2_665 ?
O6 C20 1.442(2) . ?
N1 C3 1.491(3) . ?
N1 C2 1.492(3) . ?
N1 C5 1.506(3) . ?
N2 C10 1.470(3) . ?
N2 C11 1.485(3) . ?
N2 C13 1.489(3) . ?
N3 C19 1.478(2) . ?
N3 C21 1.486(3) . ?
N3 C18 1.487(3) . ?
C1 C2 1.530(3) . ?
C3 C4 1.513(3) . ?
C5 C6' 1.508(5) . ?
C5 C6 1.627(6) . ?
C6 C7 1.619(6) . ?
C6' C7 1.524(5) . ?
C7 C8 1.314(6) . ?
C7 C8' 1.393(5) . ?
C9 C10 1.515(3) . ?
C11 C12 1.525(3) . ?
C13 C14 1.531(3) . ?
C14 C15 1.504(3) . ?
C15 C16 1.529(3) . ?
C17 C18 1.513(3) . ?
C19 C20 1.518(3) . ?
C21 C22 1.509(3) . ?
C22 C23 1.526(3) . ?
C23 C24 1.509(3) . ?
O30 C31 1.395(8) . ?
O30 C34 1.422(7) . ?
C31 C32 1.514(9) . ?
C32 C33 1.527(9) . ?
C33 C34 1.527(7) . ?
O31 C38 1.402(9) . ?
O31 C35 1.412(7) . ?
C35 C36 1.507(9) . ?
C36 C37 1.523(11) . ?
C37 C38 1.474(12) . ?
O40 C41 1.443(7) . ?
O40 C43 1.501(5) 2_566 ?
C41 C42 1.525(7) . ?
C42 C43 1.503(6) . ?
C43 O40 1.501(5) 2_566 ?
C43 C43 1.534(8) 2_566 ?
